data_4510724
loop_
_publ_author_name
'Mohapatra, Balaram'
'Verma, Sandeep'

_publ_section_title
;
 Crystal Engineering with Modified 2-Aminopurine and Group 12 Metal Ions
;
_journal_issue 7
_journal_name_full 'Crystal Growth &amp; Design'
_journal_page_first 2716
_journal_paper_doi 10.1021/cg4006168
_journal_volume 13
_journal_year 2013
_chemical_formula_moiety '4(C8 H11 N5), H2 O'
_chemical_formula_sum 'C32 H46 N20 O'
_chemical_formula_weight 726.89
_chemical_name_systematic
;
 ?
;
_space_group_IT_number 15
_symmetry_cell_setting monoclinic
_symmetry_space_group_name_Hall '-C 2yc'
_symmetry_space_group_name_H-M 'C 1 2/c 1'
_atom_sites_solution_hydrogens geom
_atom_sites_solution_primary direct
_atom_sites_solution_secondary difmap
_audit_creation_method SHELXL-97
_cell_angle_alpha 90.000
_cell_angle_beta 106.538(5)
_cell_angle_gamma 90.000
_cell_formula_units_Z 4
_cell_length_a 19.289(5)
_cell_length_b 8.147(5)
_cell_length_c 23.911(5)
_cell_measurement_reflns_used 999
_cell_measurement_temperature 100(2)
_cell_measurement_theta_max 28.43
_cell_measurement_theta_min 2.73
_cell_volume 3602(3)
_computing_cell_refinement 'SAINT 6.45 ( Bruker, 2003)'
_computing_data_collection 'SMART 5.628 (Bruker, 2003)'
_computing_data_reduction 'SAINT 6.45 ( Bruker, 2003)'
_computing_molecular_graphics 'diamond 3.1d'
_computing_structure_refinement 'SHELXL-97 (Sheldrick, 1997)'
_computing_structure_solution SIR-97
_diffrn_ambient_temperature 100(2)
_diffrn_measured_fraction_theta_full 0.987
_diffrn_measured_fraction_theta_max 0.987
_diffrn_measurement_device_type 'CCD area Detector'
_diffrn_measurement_method 'Phi-Omega scans'
_diffrn_radiation_monochromator graphite
_diffrn_radiation_source 'fine-focus sealed tube'
_diffrn_radiation_type MoK\a
_diffrn_radiation_wavelength 0.71069
_diffrn_reflns_av_R_equivalents 0.0591
_diffrn_reflns_av_sigmaI/netI 0.0745
_diffrn_reflns_limit_h_max 10
_diffrn_reflns_limit_h_min -25
_diffrn_reflns_limit_k_max 10
_diffrn_reflns_limit_k_min -10
_diffrn_reflns_limit_l_max 31
_diffrn_reflns_limit_l_min -31
_diffrn_reflns_number 11640
_diffrn_reflns_theta_full 28.43
_diffrn_reflns_theta_max 28.43
_diffrn_reflns_theta_min 2.73
_exptl_absorpt_coefficient_mu 0.091
_exptl_absorpt_correction_T_max 0.9856
_exptl_absorpt_correction_T_min 0.9793
_exptl_absorpt_correction_type psi-scan
_exptl_absorpt_process_details '(North et al., 1968)'
_exptl_crystal_colour colorless
_exptl_crystal_density_diffrn 1.340
_exptl_crystal_density_method 'not measured'
_exptl_crystal_description block
_exptl_crystal_F_000 1544
_exptl_crystal_size_max 0.23
_exptl_crystal_size_mid 0.19
_exptl_crystal_size_min 0.16
_refine_diff_density_max 0.373
_refine_diff_density_min -0.349
_refine_diff_density_rms 0.079
_refine_ls_extinction_method none
_refine_ls_goodness_of_fit_ref 1.101
_refine_ls_hydrogen_treatment mixed
_refine_ls_matrix_type full
_refine_ls_number_parameters 244
_refine_ls_number_reflns 4457
_refine_ls_number_restraints 1
_refine_ls_restrained_S_all 1.102
_refine_ls_R_factor_all 0.1080
_refine_ls_R_factor_gt 0.0633
_refine_ls_shift/su_max 0.000
_refine_ls_shift/su_mean 0.000
_refine_ls_structure_factor_coef Fsqd
_refine_ls_weighting_details 'calc w=1/[\s^2^(Fo^2^)+(0.0902P)^2^+0.8950P] where P=(Fo^2^+2Fc^2^)/3'
_refine_ls_weighting_scheme calc
_refine_ls_wR_factor_gt 0.1526
_refine_ls_wR_factor_ref 0.1967
_reflns_number_gt 2786
_reflns_number_total 4457
_reflns_threshold_expression >2sigma(I)
_cod_data_source_file cg4006168_si_002.cif
_cod_data_source_block LigandL
_cod_depositor_comments
;
The following automatic conversions were performed:

'_symmetry_cell_setting' value 'Monoclinic' changed to 'monoclinic'
according to
/usr/data/users/saulius/automatic-downloads/retrospective/ACS/lib/dictionaries/cif_core.dic
dictionary named 'cif_core.dic' version 2.4.2 from
2011-04-26.

'_exptl_absorpt_correction_type' value 'PSI-SCAN'
changed to 'psi-scan' according to
/usr/data/users/saulius/automatic-downloads/retrospective/ACS/lib/dictionaries/cif_core.dic
dictionary named 'cif_core.dic' version 2.4.2 from 2011-04-26.

Automatic conversion script
Id: cif_fix_values 2281 2013-09-26 08:29:07Z andrius 
;
_cod_original_sg_symbol_H-M 'c 2/c'
_cod_database_code 4510724

loop_
_symmetry_equiv_pos_as_xyz
'x, y, z'
'-x, y, -z+1/2'
'x+1/2, y+1/2, z'
'-x+1/2, y+1/2, -z+1/2'
'-x, -y, -z'
'x, -y, z-1/2'
'-x+1/2, -y+1/2, -z'
'x+1/2, -y+1/2, z-1/2'

loop_
_atom_site_label
_atom_site_type_symbol
_atom_site_fract_x
_atom_site_fract_y
_atom_site_fract_z
_atom_site_U_iso_or_equiv
_atom_site_adp_type
_atom_site_occupancy
_atom_site_symmetry_multiplicity
_atom_site_calc_flag
_atom_site_refinement_flags
N1A N -0.06821(11) 0.4641(2) 0.65604(8) 0.0250(4) Uani 1 1 d .
N9 N 0.09021(10) 0.4089(2) 0.62279(8) 0.0238(4) Uani 1 1 d .
N3A N -0.11363(10) 0.3913(2) 0.55388(9) 0.0246(5) Uani 1 1 d .
N7A N -0.13882(11) 0.0396(2) 0.63555(9) 0.0279(5) Uani 1 1 d .
N9A N -0.15865(10) 0.1118(2) 0.54107(9) 0.0254(5) Uani 1 1 d .
N2A N -0.06644(11) 0.6475(2) 0.58341(9) 0.0287(5) Uani 1 1 d .
H2A1 H -0.0752 0.6744 0.5473 0.034 Uiso 1 1 calc R
H2A2 H -0.0470 0.7174 0.6102 0.034 Uiso 1 1 calc R
N1 N 0.03468(11) -0.0630(2) 0.63469(8) 0.0247(5) Uani 1 1 d .
N3 N 0.08650(10) 0.1826(2) 0.68753(8) 0.0237(4) Uani 1 1 d .
C4A C -0.12831(12) 0.2465(3) 0.57360(10) 0.0220(5) Uani 1 1 d .
N7 N 0.04477(11) 0.2834(2) 0.53574(8) 0.0272(5) Uani 1 1 d .
C5 C 0.04650(12) 0.1737(3) 0.58116(10) 0.0236(5) Uani 1 1 d .
N2 N 0.08092(11) -0.0612(2) 0.73431(9) 0.0297(5) Uani 1 1 d .
H2A H 0.1017 -0.0140 0.7669 0.036 Uiso 1 1 calc R
H2B H 0.0691 -0.1631 0.7337 0.036 Uiso 1 1 calc R
C2A C -0.08320(13) 0.4957(3) 0.59796(10) 0.0245(5) Uani 1 1 d .
C4 C 0.07561(12) 0.2507(3) 0.63490(10) 0.0227(5) Uani 1 1 d .
C8A C -0.16295(13) -0.0062(3) 0.58116(10) 0.0268(5) Uani 1 1 d .
H8A H -0.1816 -0.1105 0.5703 0.032 Uiso 1 1 calc R
C10 C 0.12182(13) 0.5383(3) 0.66467(11) 0.0274(5) Uani 1 1 d .
H10A H 0.1142 0.5117 0.7020 0.033 Uiso 1 1 calc R
H10B H 0.0971 0.6409 0.6514 0.033 Uiso 1 1 calc R
C5A C -0.11617(12) 0.2002(3) 0.63173(10) 0.0239(5) Uani 1 1 d .
C8 C 0.07097(13) 0.4193(3) 0.56309(11) 0.0272(5) Uani 1 1 d .
H8 H 0.0761 0.5151 0.5435 0.033 Uiso 1 1 calc R
C2 C 0.06697(12) 0.0238(3) 0.68439(10) 0.0231(5) Uani 1 1 d .
C6 C 0.02477(13) 0.0129(3) 0.58374(10) 0.0254(5) Uani 1 1 d .
H6 H 0.0029 -0.0432 0.5494 0.030 Uiso 1 1 calc R
C10A C -0.17987(13) 0.1009(3) 0.47755(10) 0.0285(6) Uani 1 1 d .
H10C H -0.1373 0.1161 0.4642 0.034 Uiso 1 1 calc R
H10D H -0.2132 0.1894 0.4616 0.034 Uiso 1 1 calc R
C6A C -0.08515(12) 0.3168(3) 0.67263(10) 0.0257(5) Uani 1 1 d .
H6A H -0.0759 0.2930 0.7121 0.031 Uiso 1 1 calc R
C11A C -0.21518(14) -0.0606(3) 0.45415(11) 0.0306(6) Uani 1 1 d .
H11A H -0.2572 -0.0781 0.4681 0.037 Uiso 1 1 calc R
H11B H -0.1814 -0.1496 0.4686 0.037 Uiso 1 1 calc R
C11 C 0.20146(13) 0.5606(3) 0.67265(12) 0.0333(6) Uani 1 1 d .
H11C H 0.2090 0.5957 0.6361 0.040 Uiso 1 1 calc R
H11D H 0.2260 0.4564 0.6833 0.040 Uiso 1 1 calc R
C12A C -0.23815(15) -0.0621(3) 0.38807(11) 0.0363(6) Uani 1 1 d .
H12A H -0.2604 -0.1655 0.3743 0.054 Uiso 1 1 calc R
H12B H -0.1965 -0.0468 0.3742 0.054 Uiso 1 1 calc R
H12C H -0.2721 0.0250 0.3738 0.054 Uiso 1 1 calc R
C12 C 0.23380(15) 0.6868(3) 0.71953(12) 0.0419(7) Uani 1 1 d .
H12D H 0.2845 0.6982 0.7236 0.063 Uiso 1 1 calc R
H12E H 0.2271 0.6515 0.7559 0.063 Uiso 1 1 calc R
H12F H 0.2102 0.7906 0.7087 0.063 Uiso 1 1 calc R
O1W O 0.0000 0.6597(3) 0.7500 0.0309(6) Uani 1 2 d SD
H1W H -0.0200(16) 0.591(3) 0.7227(10) 0.052(9) Uiso 1 1 d D

loop_
_atom_site_aniso_label
_atom_site_aniso_U_11
_atom_site_aniso_U_22
_atom_site_aniso_U_33
_atom_site_aniso_U_23
_atom_site_aniso_U_13
_atom_site_aniso_U_12
N1A 0.0274(11) 0.0272(10) 0.0216(11) 0.0016(8) 0.0086(8) 0.0003(8)
N9 0.0260(10) 0.0232(10) 0.0236(11) 0.0004(8) 0.0096(9) -0.0007(8)
N3A 0.0278(11) 0.0247(10) 0.0234(11) 0.0014(8) 0.0107(9) 0.0031(8)
N7A 0.0314(11) 0.0264(10) 0.0284(12) 0.0034(8) 0.0123(9) -0.0015(9)
N9A 0.0295(11) 0.0246(10) 0.0235(11) -0.0003(8) 0.0097(9) 0.0001(8)
N2A 0.0412(13) 0.0249(10) 0.0209(11) 0.0014(8) 0.0102(9) -0.0024(9)
N1 0.0308(11) 0.0234(10) 0.0210(11) -0.0012(8) 0.0094(9) 0.0010(8)
N3 0.0287(11) 0.0239(10) 0.0205(11) -0.0024(8) 0.0104(8) -0.0002(8)
C4A 0.0208(11) 0.0219(11) 0.0251(13) 0.0016(9) 0.0093(9) 0.0028(9)
N7 0.0315(11) 0.0265(10) 0.0254(11) 0.0023(8) 0.0111(9) 0.0011(8)
C5 0.0257(12) 0.0245(12) 0.0215(12) 0.0008(9) 0.0083(10) 0.0039(9)
N2 0.0444(13) 0.0223(10) 0.0214(12) -0.0016(8) 0.0079(10) -0.0021(9)
C2A 0.0250(12) 0.0251(12) 0.0242(13) 0.0013(10) 0.0081(10) 0.0043(9)
C4 0.0219(11) 0.0250(12) 0.0232(13) 0.0006(9) 0.0095(9) 0.0021(9)
C8A 0.0288(13) 0.0263(12) 0.0269(14) 0.0023(10) 0.0107(11) 0.0025(10)
C10 0.0340(14) 0.0242(12) 0.0271(14) -0.0043(9) 0.0137(11) -0.0027(10)
C5A 0.0224(12) 0.0247(12) 0.0259(13) 0.0039(9) 0.0090(10) 0.0038(9)
C8 0.0327(14) 0.0257(12) 0.0275(14) 0.0023(10) 0.0156(11) -0.0002(10)
C2 0.0251(12) 0.0246(12) 0.0209(12) 0.0010(9) 0.0086(9) 0.0030(9)
C6 0.0294(13) 0.0264(12) 0.0218(13) -0.0007(9) 0.0096(10) 0.0001(10)
C10A 0.0297(13) 0.0337(13) 0.0234(13) 0.0002(10) 0.0098(10) 0.0022(10)
C6A 0.0273(12) 0.0284(12) 0.0237(13) 0.0020(10) 0.0111(10) 0.0014(10)
C11A 0.0325(14) 0.0289(13) 0.0304(15) -0.0024(10) 0.0088(11) 0.0025(10)
C11 0.0287(14) 0.0344(14) 0.0364(16) -0.0022(11) 0.0085(12) 0.0021(11)
C12A 0.0356(15) 0.0386(15) 0.0345(16) -0.0064(11) 0.0095(12) 0.0011(12)
C12 0.0361(15) 0.0467(17) 0.0392(17) -0.0079(13) 0.0050(13) -0.0032(13)
O1W 0.0500(16) 0.0203(12) 0.0217(14) 0.000 0.0090(12) 0.000

loop_
_atom_type_symbol
_atom_type_description
_atom_type_scat_dispersion_real
_atom_type_scat_dispersion_imag
_atom_type_scat_source
C C 0.0033 0.0016 'International Tables Vol C Tables 4.2.6.8 and 6.1.1.4'
H H 0.0000 0.0000 'International Tables Vol C Tables 4.2.6.8 and 6.1.1.4'
N N 0.0061 0.0033 'International Tables Vol C Tables 4.2.6.8 and 6.1.1.4'
O O 0.0106 0.0060 'International Tables Vol C Tables 4.2.6.8 and 6.1.1.4'

loop_
_geom_angle_atom_site_label_1
_geom_angle_atom_site_label_2
_geom_angle_atom_site_label_3
_geom_angle
C6A N1A C2A 118.4(2)
C4 N9 C8 105.50(19)
C4 N9 C10 127.2(2)
C8 N9 C10 127.23(19)
C4A N3A C2A 111.8(2)
C8A N7A C5A 103.50(19)
C4A N9A C8A 105.28(19)
C4A N9A C10A 125.83(19)
C8A N9A C10A 128.9(2)
C6 N1 C2 117.8(2)
C4 N3 C2 112.38(19)
N3A C4A N9A 127.3(2)
N3A C4A C5A 126.9(2)
N9A C4A C5A 105.78(19)
C8 N7 C5 103.4(2)
C6 C5 C4 115.6(2)
C6 C5 N7 134.4(2)
C4 C5 N7 110.0(2)
N2A C2A N3A 117.3(2)
N2A C2A N1A 116.1(2)
N3A C2A N1A 126.6(2)
N3 C4 N9 127.2(2)
N3 C4 C5 126.5(2)
N9 C4 C5 106.4(2)
N7A C8A N9A 114.8(2)
N9 C10 C11 112.68(19)
C6A C5A N7A 133.3(2)
C6A C5A C4A 116.0(2)
N7A C5A C4A 110.7(2)
N7 C8 N9 114.8(2)
N2 C2 N3 117.8(2)
N2 C2 N1 115.6(2)
N3 C2 N1 126.6(2)
N1 C6 C5 121.0(2)
N9A C10A C11A 113.6(2)
N1A C6A C5A 120.3(2)
C10A C11A C12A 111.1(2)
C10 C11 C12 111.4(2)

loop_
_geom_bond_atom_site_label_1
_geom_bond_atom_site_label_2
_geom_bond_distance
N1A C6A 1.333(3)
N1A C2A 1.360(3)
N9 C4 1.368(3)
N9 C8 1.371(3)
N9 C10 1.462(3)
N3A C4A 1.331(3)
N3A C2A 1.352(3)
N7A C8A 1.305(3)
N7A C5A 1.391(3)
N9A C4A 1.376(3)
N9A C8A 1.377(3)
N9A C10A 1.459(3)
N2A C2A 1.349(3)
N1 C6 1.330(3)
N1 C2 1.371(3)
N3 C4 1.336(3)
N3 C2 1.344(3)
C4A C5A 1.394(3)
N7 C8 1.312(3)
N7 C5 1.399(3)
C5 C6 1.383(3)
C5 C4 1.396(3)
N2 C2 1.339(3)
C10 C11 1.504(3)
C5A C6A 1.372(3)
C10A C11A 1.514(3)
C11A C12A 1.515(4)
C11 C12 1.518(4)

loop_
_geom_torsion_atom_site_label_1
_geom_torsion_atom_site_label_2
_geom_torsion_atom_site_label_3
_geom_torsion_atom_site_label_4
_geom_torsion
C2A N3A C4A N9A -179.4(2)
C2A N3A C4A C5A 0.8(3)
C8A N9A C4A N3A -179.8(2)
C10A N9A C4A N3A 1.1(4)
C8A N9A C4A C5A 0.0(2)
C10A N9A C4A C5A -179.1(2)
C8 N7 C5 C6 177.2(3)
C8 N7 C5 C4 -1.0(2)
C4A N3A C2A N2A -179.39(19)
C4A N3A C2A N1A -0.1(3)
C6A N1A C2A N2A 178.7(2)
C6A N1A C2A N3A -0.6(3)
C2 N3 C4 N9 -179.4(2)
C2 N3 C4 C5 1.0(3)
C8 N9 C4 N3 179.1(2)
C10 N9 C4 N3 0.8(4)
C8 N9 C4 C5 -1.2(2)
C10 N9 C4 C5 -179.5(2)
C6 C5 C4 N3 2.5(3)
N7 C5 C4 N3 -178.9(2)
C6 C5 C4 N9 -177.18(19)
N7 C5 C4 N9 1.5(2)
C5A N7A C8A N9A -0.4(3)
C4A N9A C8A N7A 0.2(3)
C10A N9A C8A N7A 179.3(2)
C4 N9 C10 C11 99.2(3)
C8 N9 C10 C11 -78.6(3)
C8A N7A C5A C6A -179.3(2)
C8A N7A C5A C4A 0.4(2)
N3A C4A C5A C6A -0.7(3)
N9A C4A C5A C6A 179.49(19)
N3A C4A C5A N7A 179.6(2)
N9A C4A C5A N7A -0.3(2)
C5 N7 C8 N9 0.2(3)
C4 N9 C8 N7 0.6(3)
C10 N9 C8 N7 178.9(2)
C4 N3 C2 N2 174.61(19)
C4 N3 C2 N1 -4.4(3)
C6 N1 C2 N2 -175.0(2)
C6 N1 C2 N3 4.0(3)
C2 N1 C6 C5 0.1(3)
C4 C5 C6 N1 -3.0(3)
N7 C5 C6 N1 178.8(2)
C4A N9A C10A C11A -177.2(2)
C8A N9A C10A C11A 3.9(3)
C2A N1A C6A C5A 0.8(3)
N7A C5A C6A N1A 179.5(2)
C4A C5A C6A N1A -0.2(3)
N9A C10A C11A C12A 178.1(2)
N9 C10 C11 C12 -175.8(2)
